data_4066148
loop_
_publ_author_name
'Ohashi, Masato'
'Taniguchi, Tomoaki'
'Ogoshi, Sensuke'

_publ_section_title
;
 [3 + 3] Cyclodimerization of Methylenecyclopropanes: Stoichiometric and
 Catalytic Reactions of Nickel(0) with Electron-Deficient
 Alkylidenecyclopropanes
;
_journal_issue 11
_journal_name_full Organometallics
_journal_page_first 2386
_journal_paper_doi 10.1021/om100317y
_journal_volume 29
_journal_year 2010
_chemical_formula_moiety '2(C43 H40 Ni O2 P2), (C7 H8)'
_chemical_formula_sum 'C93 H88 Ni2 O4 P4'
_chemical_formula_weight 1510.94
_chemical_name_systematic
; 
 ? 
;
_space_group_IT_number 60
_symmetry_cell_setting orthorhombic
_symmetry_Int_Tables_number 60
_symmetry_space_group_name_Hall '-P 2n 2ab'
_symmetry_space_group_name_H-M 'P b c n'
_atom_sites_solution_hydrogens geom
_atom_sites_solution_primary direct
_atom_sites_solution_secondary difmap
_audit_creation_method SHELXL-97
_cell_angle_alpha 90.00
_cell_angle_beta 90.00
_cell_angle_gamma 90.00
_cell_formula_units_Z 4
_cell_length_a 24.0851(3)
_cell_length_b 17.0143(4)
_cell_length_c 19.4337(6)
_cell_measurement_reflns_used 48853
_cell_measurement_temperature 123(2)
_cell_measurement_theta_max 60.03
_cell_measurement_theta_min 5.99
_cell_volume 7963.8(3)
_computing_cell_refinement 'Rigaku/RAPID Diffractometer Control'
_computing_data_collection 'Rigaku/RAPID Diffractometer Control'
_computing_data_reduction 'teXsan: PROCESS (MSC)'
_computing_molecular_graphics 'Ortep-3 (Louis J. Farrugia, 1999)'
_computing_publication_material 'SHELXL-97 and modified'
_computing_structure_refinement 'SHELXL-97 (Sheldrick, 1999)'
_computing_structure_solution 'PATTY (Bueskens, et al., 1994)'
_diffrn_ambient_temperature 123(2)
_diffrn_detector_area_resol_mean 10.00
_diffrn_measured_fraction_theta_full 0.996
_diffrn_measured_fraction_theta_max 0.996
_diffrn_measurement_device_type 'Rigaku R-AXIS RAPID'
_diffrn_measurement_method \w
_diffrn_radiation_detector 'imaging plate'
_diffrn_radiation_monochromator graphite
_diffrn_radiation_source 'fine-focus sealed tube'
_diffrn_radiation_type MoK\a
_diffrn_radiation_wavelength 0.71075
_diffrn_reflns_av_R_equivalents 0.0509
_diffrn_reflns_av_sigmaI/netI 0.0266
_diffrn_reflns_limit_h_max 31
_diffrn_reflns_limit_h_min -31
_diffrn_reflns_limit_k_max 22
_diffrn_reflns_limit_k_min -22
_diffrn_reflns_limit_l_max 25
_diffrn_reflns_limit_l_min -25
_diffrn_reflns_number 95121
_diffrn_reflns_theta_full 27.49
_diffrn_reflns_theta_max 27.49
_diffrn_reflns_theta_min 3.00
_exptl_absorpt_coefficient_mu 0.604
_exptl_absorpt_correction_T_max 0.8395
_exptl_absorpt_correction_T_min 0.7684
_exptl_absorpt_correction_type numerical
_exptl_absorpt_process_details
;
Higashi, T. (1999). Shape - Program to obtain Crystal Shape using CCD
camera. Rigaku Corporation, Tokyo, Japan.
Higashi, T. (1999). Numabs - Numerical Absorption Correction, Rigaku
Corporation, Tokyo, Japan.
;
_exptl_crystal_colour yellow
_exptl_crystal_density_diffrn 1.260
_exptl_crystal_density_method 'not measured'
_exptl_crystal_description block
_exptl_crystal_F_000 3176
_exptl_crystal_size_max 0.46
_exptl_crystal_size_mid 0.43
_exptl_crystal_size_min 0.30
_refine_diff_density_max 0.319
_refine_diff_density_min -0.371
_refine_diff_density_rms 0.049
_refine_ls_extinction_method none
_refine_ls_goodness_of_fit_ref 1.113
_refine_ls_hydrogen_treatment mixed
_refine_ls_matrix_type full
_refine_ls_number_parameters 493
_refine_ls_number_reflns 9108
_refine_ls_number_restraints 4
_refine_ls_restrained_S_all 1.122
_refine_ls_R_factor_all 0.0671
_refine_ls_R_factor_gt 0.0430
_refine_ls_shift/su_max 0.003
_refine_ls_shift/su_mean 0.000
_refine_ls_structure_factor_coef Fsqd
_refine_ls_weighting_details 'calc w=1/[\s^2^(Fo^2^)+(0.0625P)^2^+0.0240P] where P=(Fo^2^+2Fc^2^)/3'
_refine_ls_weighting_scheme calc
_refine_ls_wR_factor_gt 0.1073
_refine_ls_wR_factor_ref 0.1170
_reflns_number_gt 6368
_reflns_number_total 9108
_reflns_threshold_expression >2sigma(I)
_cod_data_source_file om100317y_si_002.cif
_cod_data_source_block 2a'
_cod_depositor_comments
;
The following automatic conversions were performed:

'_symmetry_cell_setting' value 'Orthorhombic' changed to
'orthorhombic' according to
/home/saulius/struct/CIF-dictionaries/cif_core.dic dictionary named
'cif_core.dic' version 2.4.1 from
2010-06-29.

'_exptl_absorpt_correction_type' value 'Numerical'
changed to 'numerical' according to
/home/saulius/struct/CIF-dictionaries/cif_core.dic dictionary named
'cif_core.dic' version 2.4.1 from 2010-06-29.

Automatic conversion script
Id: cif_fix_values 1715 2011-07-08 13:25:40Z adriana 
;
_cod_original_sg_symbol_Hall '-p 2n 2ab'
_cod_database_code 4066148

loop_
_symmetry_equiv_pos_as_xyz
'x, y, z'
'-x+1/2, -y+1/2, z+1/2'
'-x, y, -z+1/2'
'x+1/2, -y+1/2, -z'
'-x, -y, -z'
'x-1/2, y-1/2, -z-1/2'
'x, -y, z-1/2'
'-x-1/2, y-1/2, z'

loop_
_atom_site_label
_atom_site_type_symbol
_atom_site_fract_x
_atom_site_fract_y
_atom_site_fract_z
_atom_site_U_iso_or_equiv
_atom_site_adp_type
_atom_site_occupancy
_atom_site_symmetry_multiplicity
_atom_site_calc_flag
_atom_site_refinement_flags
_atom_site_disorder_assembly
_atom_site_disorder_group
Ni1 Ni 0.698882(11) 0.102186(14) 0.565647(12) 0.04119(9) Uani 1 1 d . . .
P1 P 0.63919(2) 0.10675(3) 0.65035(3) 0.04480(14) Uani 1 1 d . . .
P2 P 0.78274(2) 0.12495(3) 0.60180(3) 0.04276(14) Uani 1 1 d . . .
O1 O 0.64636(8) 0.23803(9) 0.47060(10) 0.0793(5) Uani 1 1 d . . .
O2 O 0.57115(7) 0.16246(10) 0.45642(10) 0.0750(5) Uani 1 1 d . A .
C1 C 0.65383(10) 0.09851(12) 0.47944(10) 0.0488(5) Uani 1 1 d . . .
H1 H 0.6300(10) 0.0559(13) 0.4755(11) 0.059 Uiso 1 1 d . . .
C2 C 0.71179(10) 0.09156(11) 0.46905(10) 0.0482(5) Uani 1 1 d . . .
C3 C 0.75091(12) 0.12547(15) 0.41796(12) 0.0601(6) Uani 1 1 d . . .
H3A H 0.7344(10) 0.1512(14) 0.3794(13) 0.072 Uiso 1 1 d . . .
H3B H 0.7835(12) 0.1474(16) 0.4318(12) 0.072 Uiso 1 1 d . . .
C4 C 0.74377(12) 0.03749(15) 0.42315(12) 0.0620(6) Uani 1 1 d . . .
H4A H 0.7226(10) 0.0121(14) 0.3859(13) 0.074 Uiso 1 1 d . . .
H4B H 0.7757(11) 0.0080(15) 0.4414(12) 0.074 Uiso 1 1 d . . .
C5 C 0.62574(11) 0.17264(13) 0.46932(11) 0.0562(5) Uani 1 1 d . . .
C6 C 0.53814(18) 0.2335(2) 0.4487(3) 0.1257(14) Uani 1 1 d . . .
H6A H 0.5021 0.2253 0.4721 0.151 Uiso 0.529(15) 1 calc PR A 1
H6B H 0.5574 0.2769 0.4727 0.151 Uiso 0.529(15) 1 calc PR A 1
H6C H 0.5303 0.2559 0.4947 0.151 Uiso 0.471(15) 1 calc PR A 2
H6D H 0.5596 0.2729 0.4222 0.151 Uiso 0.471(15) 1 calc PR A 2
C7A C 0.5284(6) 0.2554(6) 0.3859(5) 0.129(5) Uani 0.529(15) 1 d P A 1
H7A H 0.5004 0.2973 0.3859 0.194 Uiso 0.529(15) 1 calc PR A 1
H7B H 0.5145 0.2105 0.3593 0.194 Uiso 0.529(15) 1 calc PR A 1
H7C H 0.5628 0.2749 0.3650 0.194 Uiso 0.529(15) 1 calc PR A 1
C7B C 0.4915(5) 0.2195(8) 0.4172(10) 0.176(7) Uani 0.471(15) 1 d P A 2
H7D H 0.4730 0.2693 0.4067 0.264 Uiso 0.471(15) 1 calc PR A 2
H7E H 0.4676 0.1875 0.4469 0.264 Uiso 0.471(15) 1 calc PR A 2
H7F H 0.4989 0.1910 0.3744 0.264 Uiso 0.471(15) 1 calc PR A 2
C111 C 0.63955(9) 0.02213(11) 0.70851(10) 0.0488(5) Uani 1 1 d . . .
C112 C 0.59420(11) 0.00191(13) 0.74900(13) 0.0671(6) Uani 1 1 d . . .
H112 H 0.5622 0.0346 0.7491 0.080 Uiso 1 1 calc R . .
C113 C 0.59495(13) -0.06502(15) 0.78901(13) 0.0753(7) Uani 1 1 d . . .
H113 H 0.5638 -0.0779 0.8168 0.090 Uiso 1 1 calc R . .
C114 C 0.64056(13) -0.11289(14) 0.78859(13) 0.0717(7) Uani 1 1 d . . .
H114 H 0.6407 -0.1598 0.8151 0.086 Uiso 1 1 calc R . .
C115 C 0.68608(13) -0.09317(14) 0.74994(13) 0.0711(7) Uani 1 1 d . . .
H115 H 0.7181 -0.1258 0.7506 0.085 Uiso 1 1 calc R . .
C116 C 0.68558(10) -0.02603(13) 0.71015(11) 0.0565(5) Uani 1 1 d . . .
H116 H 0.7173 -0.0128 0.6836 0.068 Uiso 1 1 calc R . .
C121 C 0.56558(9) 0.11055(12) 0.62768(11) 0.0517(5) Uani 1 1 d . . .
C122 C 0.53233(11) 0.17442(15) 0.64090(15) 0.0765(7) Uani 1 1 d . . .
H122 H 0.5477 0.2194 0.6626 0.092 Uiso 1 1 calc R . .
C123 C 0.47643(12) 0.1741(2) 0.62292(19) 0.1007(10) Uani 1 1 d . . .
H123 H 0.4541 0.2190 0.6319 0.121 Uiso 1 1 calc R . .
C124 C 0.45338(13) 0.1090(2) 0.59219(16) 0.0914(9) Uani 1 1 d . . .
H124 H 0.4152 0.1085 0.5801 0.110 Uiso 1 1 calc R . .
C125 C 0.48600(12) 0.04503(19) 0.57926(13) 0.0781(8) Uani 1 1 d . . .
H125 H 0.4703 -0.0002 0.5583 0.094 Uiso 1 1 calc R . .
C126 C 0.54119(10) 0.04561(14) 0.59625(12) 0.0645(6) Uani 1 1 d . . .
H126 H 0.5633 0.0008 0.5864 0.077 Uiso 1 1 calc R . .
C131 C 0.64646(9) 0.19281(11) 0.70522(10) 0.0488(5) Uani 1 1 d . . .
C132 C 0.64663(10) 0.19017(13) 0.77681(11) 0.0619(6) Uani 1 1 d . . .
H132 H 0.6416 0.1414 0.7997 0.074 Uiso 1 1 calc R . .
C133 C 0.65408(11) 0.25812(15) 0.81486(13) 0.0720(7) Uani 1 1 d . . .
H133 H 0.6542 0.2556 0.8637 0.086 Uiso 1 1 calc R . .
C134 C 0.66124(12) 0.32870(15) 0.78263(15) 0.0767(8) Uani 1 1 d . . .
H134 H 0.6658 0.3753 0.8089 0.092 Uiso 1 1 calc R . .
C135 C 0.66188(12) 0.33196(13) 0.71161(15) 0.0760(8) Uani 1 1 d . . .
H135 H 0.6672 0.3810 0.6891 0.091 Uiso 1 1 calc R . .
C136 C 0.65487(10) 0.26479(12) 0.67326(12) 0.0611(6) Uani 1 1 d . . .
H136 H 0.6558 0.2677 0.6245 0.073 Uiso 1 1 calc R . .
C211 C 0.80274(9) 0.22609(12) 0.58170(11) 0.0493(5) Uani 1 1 d . . .
C212 C 0.77115(11) 0.26848(12) 0.53501(12) 0.0593(6) Uani 1 1 d . . .
H212 H 0.7391 0.2453 0.5150 0.071 Uiso 1 1 calc R . .
C213 C 0.78615(13) 0.34448(14) 0.51750(14) 0.0741(7) Uani 1 1 d . . .
H213 H 0.7644 0.3730 0.4853 0.089 Uiso 1 1 calc R . .
C214 C 0.83185(15) 0.37869(14) 0.54607(16) 0.0837(9) Uani 1 1 d . . .
H214 H 0.8420 0.4306 0.5333 0.100 Uiso 1 1 calc R . .
C215 C 0.86313(13) 0.33819(14) 0.59322(15) 0.0810(8) Uani 1 1 d . . .
H215 H 0.8944 0.3627 0.6138 0.097 Uiso 1 1 calc R . .
C216 C 0.84925(11) 0.26166(13) 0.61096(12) 0.0640(6) Uani 1 1 d . . .
H216 H 0.8714 0.2335 0.6430 0.077 Uiso 1 1 calc R . .
C221 C 0.83584(9) 0.06540(12) 0.55859(10) 0.0492(5) Uani 1 1 d . . .
C222 C 0.82885(11) -0.01590(12) 0.55823(11) 0.0570(6) Uani 1 1 d . . .
H222 H 0.7976 -0.0382 0.5809 0.068 Uiso 1 1 calc R . .
C223 C 0.86630(13) -0.06472(15) 0.52568(13) 0.0710(7) Uani 1 1 d . . .
H223 H 0.8613 -0.1201 0.5269 0.085 Uiso 1 1 calc R . .
C224 C 0.91061(13) -0.03322(18) 0.49166(16) 0.0882(9) Uani 1 1 d . . .
H224 H 0.9363 -0.0668 0.4691 0.106 Uiso 1 1 calc R . .
C225 C 0.91835(13) 0.0475(2) 0.48985(17) 0.0948(10) Uani 1 1 d . . .
H225 H 0.9489 0.0693 0.4656 0.114 Uiso 1 1 calc R . .
C226 C 0.88072(12) 0.09649(15) 0.52402(14) 0.0705(7) Uani 1 1 d . . .
H226 H 0.8862 0.1518 0.5234 0.085 Uiso 1 1 calc R . .
C231 C 0.80425(9) 0.11792(11) 0.69265(10) 0.0463(5) Uani 1 1 d . . .
C232 C 0.78299(10) 0.17269(13) 0.73892(11) 0.0582(6) Uani 1 1 d . . .
H232 H 0.7587 0.2127 0.7229 0.070 Uiso 1 1 calc R . .
C233 C 0.79688(11) 0.16949(16) 0.80796(13) 0.0690(7) Uani 1 1 d . . .
H233 H 0.7822 0.2074 0.8389 0.083 Uiso 1 1 calc R . .
C234 C 0.83162(13) 0.11211(15) 0.83202(13) 0.0721(7) Uani 1 1 d . . .
H234 H 0.8410 0.1100 0.8795 0.087 Uiso 1 1 calc R . .
C235 C 0.85255(13) 0.05807(15) 0.78747(13) 0.0784(8) Uani 1 1 d . . .
H235 H 0.8763 0.0178 0.8042 0.094 Uiso 1 1 calc R . .
C236 C 0.83956(11) 0.06093(13) 0.71764(12) 0.0636(6) Uani 1 1 d . . .
H236 H 0.8551 0.0234 0.6871 0.076 Uiso 1 1 calc R . .
C51 C 0.5000 0.3729(6) 0.7500 0.171(3) Uani 1 2 d SD . .
H51 H 0.5000 0.3170 0.7500 0.205 Uiso 1 2 calc SR . .
C52 C 0.5139(2) 0.4156(4) 0.6943(4) 0.180(2) Uani 1 1 d D . .
H52 H 0.5240 0.3893 0.6530 0.216 Uiso 1 1 calc R . .
C53 C 0.5139(2) 0.4938(4) 0.6957(4) 0.207(4) Uani 1 1 d D . .
H53 H 0.5248 0.5197 0.6546 0.248 Uiso 1 1 calc R . .
C54 C 0.5000 0.5409(7) 0.7500 0.46(2) Uani 1 2 d SD . .
C55 C 0.5000 0.6189(7) 0.7500 0.364(11) Uani 1 2 d SD . .

loop_
_atom_site_aniso_label
_atom_site_aniso_U_11
_atom_site_aniso_U_22
_atom_site_aniso_U_33
_atom_site_aniso_U_23
_atom_site_aniso_U_13
_atom_site_aniso_U_12
Ni1 0.04327(17) 0.04243(15) 0.03786(15) 0.00215(10) 0.00207(10) -0.00038(10)
P1 0.0442(3) 0.0478(3) 0.0424(3) -0.0019(2) 0.0039(2) -0.0017(2)
P2 0.0444(3) 0.0397(3) 0.0442(3) 0.0016(2) 0.0024(2) -0.0018(2)
O1 0.0854(14) 0.0500(9) 0.1027(14) 0.0060(9) -0.0201(11) 0.0024(9)
O2 0.0601(12) 0.0704(10) 0.0944(12) 0.0030(9) -0.0183(10) 0.0136(9)
C1 0.0566(14) 0.0457(10) 0.0441(11) 0.0032(9) -0.0071(10) -0.0033(10)
C2 0.0563(14) 0.0480(11) 0.0403(10) 0.0025(8) -0.0014(9) 0.0003(9)
C3 0.0669(17) 0.0691(14) 0.0442(11) 0.0076(11) 0.0082(11) -0.0028(13)
C4 0.0732(18) 0.0670(15) 0.0457(12) -0.0044(10) 0.0026(12) 0.0137(13)
C5 0.0637(16) 0.0562(13) 0.0489(12) 0.0023(10) -0.0063(10) 0.0046(11)
C6 0.106(3) 0.101(2) 0.170(4) 0.011(3) -0.044(3) 0.042(2)
C7A 0.119(9) 0.131(7) 0.139(7) 0.040(5) -0.003(6) 0.045(7)
C7B 0.074(8) 0.158(9) 0.297(19) 0.067(10) -0.041(10) 0.015(7)
C111 0.0543(14) 0.0514(11) 0.0406(10) -0.0025(9) 0.0034(9) -0.0057(10)
C112 0.0677(17) 0.0651(14) 0.0685(15) 0.0082(12) 0.0197(13) 0.0026(12)
C113 0.083(2) 0.0752(16) 0.0678(16) 0.0175(13) 0.0204(14) -0.0106(15)
C114 0.093(2) 0.0646(14) 0.0580(14) 0.0153(11) 0.0004(14) -0.0043(14)
C115 0.0761(19) 0.0702(15) 0.0671(16) 0.0152(12) -0.0040(14) 0.0093(13)
C116 0.0532(14) 0.0632(13) 0.0530(12) 0.0054(11) 0.0027(10) 0.0002(11)
C121 0.0469(13) 0.0624(12) 0.0458(11) -0.0034(9) 0.0050(10) -0.0028(10)
C122 0.0491(16) 0.0833(17) 0.097(2) -0.0255(15) -0.0022(13) 0.0079(13)
C123 0.0526(19) 0.122(3) 0.127(3) -0.028(2) -0.0008(18) 0.0219(18)
C124 0.0427(16) 0.147(3) 0.0845(19) -0.0153(19) -0.0003(14) -0.0067(18)
C125 0.0575(18) 0.113(2) 0.0641(15) -0.0185(14) 0.0041(13) -0.0212(16)
C126 0.0543(16) 0.0780(15) 0.0611(14) -0.0135(12) 0.0037(11) -0.0095(12)
C131 0.0438(12) 0.0502(11) 0.0523(11) -0.0044(9) 0.0011(9) -0.0047(9)
C132 0.0672(17) 0.0646(13) 0.0539(13) -0.0108(11) 0.0080(11) -0.0165(12)
C133 0.0715(18) 0.0831(17) 0.0616(14) -0.0213(13) 0.0029(13) -0.0162(14)
C134 0.076(2) 0.0641(15) 0.0900(19) -0.0260(14) -0.0115(15) -0.0017(13)
C135 0.087(2) 0.0501(13) 0.0906(19) -0.0027(12) -0.0174(15) -0.0022(13)
C136 0.0644(16) 0.0540(12) 0.0648(14) -0.0020(11) -0.0080(12) -0.0003(11)
C211 0.0542(14) 0.0428(10) 0.0508(11) 0.0009(9) 0.0080(10) -0.0030(9)
C212 0.0678(17) 0.0476(11) 0.0626(13) 0.0028(10) 0.0052(11) -0.0011(11)
C213 0.100(2) 0.0452(12) 0.0773(17) 0.0121(12) 0.0135(15) 0.0041(13)
C214 0.118(3) 0.0418(12) 0.0915(19) 0.0033(13) 0.0274(19) -0.0171(15)
C215 0.099(2) 0.0580(14) 0.0860(19) -0.0002(14) 0.0031(17) -0.0329(15)
C216 0.0705(18) 0.0548(12) 0.0668(14) 0.0004(11) -0.0005(12) -0.0148(11)
C221 0.0474(13) 0.0486(11) 0.0517(11) -0.0051(9) -0.0010(9) -0.0005(9)
C222 0.0613(15) 0.0517(12) 0.0580(13) -0.0037(10) -0.0042(11) 0.0051(11)
C223 0.080(2) 0.0603(14) 0.0725(16) -0.0148(12) -0.0128(14) 0.0188(13)
C224 0.075(2) 0.092(2) 0.097(2) -0.0321(17) 0.0060(17) 0.0243(17)
C225 0.068(2) 0.109(2) 0.107(2) -0.0222(19) 0.0314(17) 0.0025(17)
C226 0.0587(16) 0.0696(15) 0.0833(18) -0.0129(12) 0.0191(14) -0.0066(12)
C231 0.0463(13) 0.0446(10) 0.0479(11) 0.0026(9) -0.0007(9) -0.0056(9)
C232 0.0591(15) 0.0651(13) 0.0505(12) -0.0031(10) -0.0039(11) 0.0063(11)
C233 0.0712(18) 0.0847(17) 0.0512(13) -0.0090(12) -0.0002(12) -0.0004(14)
C234 0.086(2) 0.0803(17) 0.0499(13) 0.0054(12) -0.0135(13) -0.0098(15)
C235 0.097(2) 0.0692(15) 0.0694(16) 0.0107(13) -0.0266(15) 0.0085(15)
C236 0.0744(18) 0.0554(12) 0.0612(14) -0.0029(11) -0.0140(12) 0.0082(12)
C51 0.161(8) 0.173(7) 0.178(8) 0.000 0.023(6) 0.000
C52 0.110(4) 0.241(7) 0.189(6) 0.052(5) -0.007(4) 0.013(5)
C53 0.102(4) 0.192(7) 0.326(9) 0.137(8) -0.066(5) -0.035(5)
C54 0.150(12) 0.136(10) 1.08(6) 0.000 -0.26(2) 0.000
C55 0.276(17) 0.155(8) 0.66(3) 0.000 -0.157(17) 0.000

loop_
_atom_type_symbol
_atom_type_description
_atom_type_scat_dispersion_real
_atom_type_scat_dispersion_imag
_atom_type_scat_source
C C 0.0033 0.0016 'International Tables Vol C Tables 4.2.6.8 and 6.1.1.4'
H H 0.0000 0.0000 'International Tables Vol C Tables 4.2.6.8 and 6.1.1.4'
Ni Ni 0.3393 1.1124 'International Tables Vol C Tables 4.2.6.8 and 6.1.1.4'
O O 0.0106 0.0060 'International Tables Vol C Tables 4.2.6.8 and 6.1.1.4'
P P 0.1023 0.0942 'International Tables Vol C Tables 4.2.6.8 and 6.1.1.4'

loop_
_geom_angle_atom_site_label_1
_geom_angle_atom_site_label_2
_geom_angle_atom_site_label_3
_geom_angle
_geom_angle_site_symmetry_1
_geom_angle_site_symmetry_3
C2 Ni1 C1 42.39(9) . .
C2 Ni1 P2 100.56(7) . .
C1 Ni1 P2 141.42(7) . .
C2 Ni1 P1 148.16(7) . .
C1 Ni1 P1 105.98(7) . .
P2 Ni1 P1 111.18(2) . .
C131 P1 C121 101.90(10) . .
C131 P1 C111 105.70(9) . .
C121 P1 C111 100.44(10) . .
C131 P1 Ni1 113.98(7) . .
C121 P1 Ni1 117.22(7) . .
C111 P1 Ni1 115.70(7) . .
C211 P2 C221 103.78(10) . .
C211 P2 C231 101.03(9) . .
C221 P2 C231 101.92(9) . .
C211 P2 Ni1 110.08(7) . .
C221 P2 Ni1 113.66(7) . .
C231 P2 Ni1 124.00(7) . .
C5 O2 C6 116.4(2) . .
C2 C1 C5 121.0(2) . .
C2 C1 Ni1 65.57(12) . .
C5 C1 Ni1 109.95(15) . .
C2 C1 H1 122.2(14) . .
C5 C1 H1 112.4(14) . .
Ni1 C1 H1 115.5(13) . .
C1 C2 C3 133.5(2) . .
C1 C2 C4 130.1(2) . .
C3 C2 C4 60.88(16) . .
C1 C2 Ni1 72.04(12) . .
C3 C2 Ni1 136.30(17) . .
C4 C2 Ni1 136.71(16) . .
C2 C3 C4 59.88(15) . .
C2 C3 H3A 116.1(16) . .
C4 C3 H3A 117.4(14) . .
C2 C3 H3B 120.6(15) . .
C4 C3 H3B 119.0(18) . .
H3A C3 H3B 114(2) . .
C2 C4 C3 59.24(15) . .
C2 C4 H4A 116.2(14) . .
C3 C4 H4A 116.3(14) . .
C2 C4 H4B 120.0(14) . .
C3 C4 H4B 116.1(16) . .
H4A C4 H4B 117(2) . .
O1 C5 O2 121.2(2) . .
O1 C5 C1 127.1(2) . .
O2 C5 C1 111.7(2) . .
C7A C6 C7B 56.9(6) . .
C7A C6 O2 115.8(5) . .
C7B C6 O2 111.6(6) . .
C7A C6 H6A 108.3 . .
C7B C6 H6A 55.5 . .
O2 C6 H6A 108.3 . .
C7A C6 H6B 108.3 . .
C7B C6 H6B 139.8 . .
O2 C6 H6B 108.3 . .
H6A C6 H6B 107.4 . .
C7A C6 H6C 134.8 . .
C7B C6 H6C 109.3 . .
O2 C6 H6C 109.3 . .
H6A C6 H6C 58.1 . .
H6B C6 H6C 51.4 . .
C7A C6 H6D 54.0 . .
C7B C6 H6D 109.3 . .
O2 C6 H6D 109.3 . .
H6A C6 H6D 142.4 . .
H6B C6 H6D 59.7 . .
H6C C6 H6D 108.0 . .
C6 C7A H7A 109.5 . .
C6 C7A H7B 109.5 . .
C6 C7A H7C 109.5 . .
C6 C7B H7D 109.5 . .
C6 C7B H7E 109.5 . .
H7D C7B H7E 109.5 . .
C6 C7B H7F 109.5 . .
H7D C7B H7F 109.5 . .
H7E C7B H7F 109.5 . .
C116 C111 C112 118.2(2) . .
C116 C111 P1 119.04(16) . .
C112 C111 P1 122.72(18) . .
C113 C112 C111 120.9(2) . .
C113 C112 H112 119.6 . .
C111 C112 H112 119.6 . .
C114 C113 C112 119.9(2) . .
C114 C113 H113 120.0 . .
C112 C113 H113 120.0 . .
C113 C114 C115 120.0(2) . .
C113 C114 H114 120.0 . .
C115 C114 H114 120.0 . .
C114 C115 C116 120.2(3) . .
C114 C115 H115 119.9 . .
C116 C115 H115 119.9 . .
C111 C116 C115 120.8(2) . .
C111 C116 H116 119.6 . .
C115 C116 H116 119.6 . .
C122 C121 C126 117.6(2) . .
C122 C121 P1 123.24(17) . .
C126 C121 P1 119.13(17) . .
C121 C122 C123 120.9(3) . .
C121 C122 H122 119.5 . .
C123 C122 H122 119.5 . .
C124 C123 C122 120.2(3) . .
C124 C123 H123 119.9 . .
C122 C123 H123 119.9 . .
C125 C124 C123 119.3(3) . .
C125 C124 H124 120.3 . .
C123 C124 H124 120.3 . .
C124 C125 C126 120.6(3) . .
C124 C125 H125 119.7 . .
C126 C125 H125 119.7 . .
C125 C126 C121 121.4(2) . .
C125 C126 H126 119.3 . .
C121 C126 H126 119.3 . .
C136 C131 C132 118.38(19) . .
C136 C131 P1 117.50(16) . .
C132 C131 P1 124.05(16) . .
C133 C132 C131 120.5(2) . .
C133 C132 H132 119.8 . .
C131 C132 H132 119.8 . .
C134 C133 C132 120.4(2) . .
C134 C133 H133 119.8 . .
C132 C133 H133 119.8 . .
C133 C134 C135 119.7(2) . .
C133 C134 H134 120.2 . .
C135 C134 H134 120.2 . .
C136 C135 C134 120.5(2) . .
C136 C135 H135 119.8 . .
C134 C135 H135 119.8 . .
C135 C136 C131 120.6(2) . .
C135 C136 H136 119.7 . .
C131 C136 H136 119.7 . .
C212 C211 C216 118.8(2) . .
C212 C211 P2 118.98(17) . .
C216 C211 P2 122.19(17) . .
C213 C212 C211 120.2(2) . .
C213 C212 H212 119.9 . .
C211 C212 H212 119.9 . .
C214 C213 C212 120.6(3) . .
C214 C213 H213 119.7 . .
C212 C213 H213 119.7 . .
C213 C214 C215 120.1(2) . .
C213 C214 H214 120.0 . .
C215 C214 H214 120.0 . .
C214 C215 C216 120.3(3) . .
C214 C215 H215 119.8 . .
C216 C215 H215 119.8 . .
C215 C216 C211 120.0(2) . .
C215 C216 H216 120.0 . .
C211 C216 H216 120.0 . .
C226 C221 C222 118.2(2) . .
C226 C221 P2 123.90(17) . .
C222 C221 P2 117.79(17) . .
C223 C222 C221 121.4(2) . .
C223 C222 H222 119.3 . .
C221 C222 H222 119.3 . .
C224 C223 C222 119.8(2) . .
C224 C223 H223 120.1 . .
C222 C223 H223 120.1 . .
C223 C224 C225 120.4(3) . .
C223 C224 H224 119.8 . .
C225 C224 H224 119.8 . .
C224 C225 C226 119.4(3) . .
C224 C225 H225 120.3 . .
C226 C225 H225 120.3 . .
C221 C226 C225 120.7(2) . .
C221 C226 H226 119.6 . .
C225 C226 H226 119.6 . .
C236 C231 C232 118.0(2) . .
C236 C231 P2 123.81(17) . .
C232 C231 P2 118.14(16) . .
C233 C232 C231 120.7(2) . .
C233 C232 H232 119.6 . .
C231 C232 H232 119.6 . .
C234 C233 C232 120.5(2) . .
C234 C233 H233 119.8 . .
C232 C233 H233 119.8 . .
C235 C234 C233 119.4(2) . .
C235 C234 H234 120.3 . .
C233 C234 H234 120.3 . .
C234 C235 C236 120.9(2) . .
C234 C235 H235 119.6 . .
C236 C235 H235 119.6 . .
C231 C236 C235 120.4(2) . .
C231 C236 H236 119.8 . .
C235 C236 H236 119.8 . .
C52 C51 C52 114.7(10) 3_656 .
C52 C51 H51 122.7 3_656 .
C52 C51 H51 122.7 . .
C53 C52 C51 121.5(8) . .
C53 C52 H52 119.2 . .
C51 C52 H52 119.2 . .
C52 C53 C54 127.1(8) . .
C52 C53 H53 116.5 . .
C54 C53 H53 116.5 . .
C55 C54 C53 125.9(5) . 3_656
C55 C54 C53 125.9(5) . .
C53 C54 C53 108.2(10) 3_656 .

loop_
_geom_bond_atom_site_label_1
_geom_bond_atom_site_label_2
_geom_bond_distance
_geom_bond_site_symmetry_2
Ni1 C2 1.911(2) .
Ni1 C1 1.997(2) .
Ni1 P2 2.1733(6) .
Ni1 P1 2.1870(6) .
P1 C131 1.820(2) .
P1 C121 1.828(2) .
P1 C111 1.831(2) .
P2 C211 1.829(2) .
P2 C221 1.835(2) .
P2 C231 1.844(2) .
O1 C5 1.219(3) .
O2 C5 1.350(3) .
O2 C6 1.454(3) .
C1 C2 1.415(3) .
C1 C5 1.445(3) .
C1 H1 0.93(2) .
C2 C3 1.485(3) .
C2 C4 1.495(3) .
C3 C4 1.510(4) .
C3 H3A 0.95(3) .
C3 H3B 0.91(3) .
C4 H4A 0.99(2) .
C4 H4B 0.98(3) .
C6 C7A 1.298(9) .
C6 C7B 1.301(11) .
C6 H6A 0.9900 .
C6 H6B 0.9900 .
C6 H6C 0.9900 .
C6 H6D 0.9900 .
C7A H7A 0.9800 .
C7A H7B 0.9800 .
C7A H7C 0.9800 .
C7B H7D 0.9800 .
C7B H7E 0.9800 .
C7B H7F 0.9800 .
C111 C116 1.379(3) .
C111 C112 1.389(3) .
C112 C113 1.379(3) .
C112 H112 0.9500 .
C113 C114 1.368(4) .
C113 H113 0.9500 .
C114 C115 1.371(4) .
C114 H114 0.9500 .
C115 C116 1.380(3) .
C115 H115 0.9500 .
C116 H116 0.9500 .
C121 C122 1.374(3) .
C121 C126 1.392(3) .
C122 C123 1.391(4) .
C122 H122 0.9500 .
C123 C124 1.376(4) .
C123 H123 0.9500 .
C124 C125 1.365(4) .
C124 H124 0.9500 .
C125 C126 1.370(4) .
C125 H125 0.9500 .
C126 H126 0.9500 .
C131 C136 1.388(3) .
C131 C132 1.392(3) .
C132 C133 1.384(3) .
C132 H132 0.9500 .
C133 C134 1.365(4) .
C133 H133 0.9500 .
C134 C135 1.381(4) .
C134 H134 0.9500 .
C135 C136 1.375(3) .
C135 H135 0.9500 .
C136 H136 0.9500 .
C211 C212 1.387(3) .
C211 C216 1.394(3) .
C212 C213 1.385(3) .
C212 H212 0.9500 .
C213 C214 1.363(4) .
C213 H213 0.9500 .
C214 C215 1.372(4) .
C214 H214 0.9500 .
C215 C216 1.388(3) .
C215 H215 0.9500 .
C216 H216 0.9500 .
C221 C226 1.378(3) .
C221 C222 1.393(3) .
C222 C223 1.380(3) .
C222 H222 0.9500 .
C223 C224 1.365(4) .
C223 H223 0.9500 .
C224 C225 1.386(4) .
C224 H224 0.9500 .
C225 C226 1.399(4) .
C225 H225 0.9500 .
C226 H226 0.9500 .
C231 C236 1.378(3) .
C231 C232 1.392(3) .
C232 C233 1.384(3) .
C232 H232 0.9500 .
C233 C234 1.368(4) .
C233 H233 0.9500 .
C234 C235 1.360(4) .
C234 H234 0.9500 .
C235 C236 1.394(3) .
C235 H235 0.9500 .
C236 H236 0.9500 .
C51 C52 1.346(6) 3_656
C51 C52 1.346(6) .
C51 H51 0.9500 .
C52 C53 1.331(7) .
C52 H52 0.9500 .
C53 C54 1.367(9) .
C53 H53 0.9500 .
C54 C55 1.328(11) .
C54 C53 1.367(9) 3_656

loop_
_geom_torsion_atom_site_label_1
_geom_torsion_atom_site_label_2
_geom_torsion_atom_site_label_3
_geom_torsion_atom_site_label_4
_geom_torsion
_geom_torsion_site_symmetry_1
_geom_torsion_site_symmetry_4
C2 Ni1 P1 C131 -127.09(14) . .
C1 Ni1 P1 C131 -121.37(10) . .
P2 Ni1 P1 C131 48.09(8) . .
C2 Ni1 P1 C121 -8.24(14) . .
C1 Ni1 P1 C121 -2.52(10) . .
P2 Ni1 P1 C121 166.94(8) . .
C2 Ni1 P1 C111 110.04(14) . .
C1 Ni1 P1 C111 115.76(10) . .
P2 Ni1 P1 C111 -74.78(8) . .
C2 Ni1 P2 C211 75.80(9) . .
C1 Ni1 P2 C211 62.00(12) . .
P1 Ni1 P2 C211 -101.62(7) . .
C2 Ni1 P2 C221 -40.12(10) . .
C1 Ni1 P2 C221 -53.92(12) . .
P1 Ni1 P2 C221 142.46(7) . .
C2 Ni1 P2 C231 -164.70(10) . .
C1 Ni1 P2 C231 -178.51(12) . .
P1 Ni1 P2 C231 17.88(8) . .
P2 Ni1 C1 C2 20.36(16) . .
P1 Ni1 C1 C2 -175.52(10) . .
C2 Ni1 C1 C5 -115.9(2) . .
P2 Ni1 C1 C5 -95.57(18) . .
P1 Ni1 C1 C5 68.55(17) . .
C5 C1 C2 C3 -38.3(4) . .
Ni1 C1 C2 C3 -137.8(3) . .
C5 C1 C2 C4 -123.9(2) . .
Ni1 C1 C2 C4 136.7(2) . .
C5 C1 C2 Ni1 99.45(19) . .
P2 Ni1 C2 C1 -167.25(10) . .
P1 Ni1 C2 C1 8.18(18) . .
C1 Ni1 C2 C3 135.1(3) . .
P2 Ni1 C2 C3 -32.1(3) . .
P1 Ni1 C2 C3 143.3(2) . .
C1 Ni1 C2 C4 -130.1(3) . .
P2 Ni1 C2 C4 62.7(3) . .
P1 Ni1 C2 C4 -121.9(2) . .
C1 C2 C3 C4 -119.2(3) . .
Ni1 C2 C3 C4 128.5(3) . .
C1 C2 C4 C3 124.1(3) . .
Ni1 C2 C4 C3 -128.0(3) . .
C6 O2 C5 O1 -3.8(4) . .
C6 O2 C5 C1 177.1(3) . .
C2 C1 C5 O1 -22.0(3) . .
Ni1 C1 C5 O1 50.9(3) . .
C2 C1 C5 O2 157.0(2) . .
Ni1 C1 C5 O2 -130.14(17) . .
C5 O2 C6 C7A 98.6(9) . .
C5 O2 C6 C7B 161.2(11) . .
C131 P1 C111 C116 -107.69(17) . .
C121 P1 C111 C116 146.67(17) . .
Ni1 P1 C111 C116 19.45(19) . .
C131 P1 C111 C112 75.5(2) . .
C121 P1 C111 C112 -30.2(2) . .
Ni1 P1 C111 C112 -157.40(17) . .
C116 C111 C112 C113 -0.8(3) . .
P1 C111 C112 C113 176.0(2) . .
C111 C112 C113 C114 -0.7(4) . .
C112 C113 C114 C115 1.9(4) . .
C113 C114 C115 C116 -1.5(4) . .
C112 C111 C116 C115 1.2(3) . .
P1 C111 C116 C115 -175.80(18) . .
C114 C115 C116 C111 0.0(4) . .
C131 P1 C121 C122 11.2(2) . .
C111 P1 C121 C122 119.9(2) . .
Ni1 P1 C121 C122 -113.9(2) . .
C131 P1 C121 C126 -167.89(18) . .
C111 P1 C121 C126 -59.23(19) . .
Ni1 P1 C121 C126 66.98(19) . .
C126 C121 C122 C123 -0.5(4) . .
P1 C121 C122 C123 -179.6(2) . .
C121 C122 C123 C124 0.8(5) . .
C122 C123 C124 C125 -0.3(5) . .
C123 C124 C125 C126 -0.4(5) . .
C124 C125 C126 C121 0.7(4) . .
C122 C121 C126 C125 -0.2(4) . .
P1 C121 C126 C125 178.9(2) . .
C121 P1 C131 C136 -83.87(19) . .
C111 P1 C131 C136 171.56(18) . .
Ni1 P1 C131 C136 43.4(2) . .
C121 P1 C131 C132 99.2(2) . .
C111 P1 C131 C132 -5.4(2) . .
Ni1 P1 C131 C132 -133.55(18) . .
C136 C131 C132 C133 1.1(4) . .
P1 C131 C132 C133 178.0(2) . .
C131 C132 C133 C134 0.1(4) . .
C132 C133 C134 C135 -1.0(4) . .
C133 C134 C135 C136 0.6(4) . .
C134 C135 C136 C131 0.7(4) . .
C132 C131 C136 C135 -1.5(4) . .
P1 C131 C136 C135 -178.6(2) . .
C221 P2 C211 C212 107.45(18) . .
C231 P2 C211 C212 -147.21(18) . .
Ni1 P2 C211 C212 -14.53(19) . .
C221 P2 C211 C216 -71.5(2) . .
C231 P2 C211 C216 33.8(2) . .
Ni1 P2 C211 C216 166.49(17) . .
C216 C211 C212 C213 0.7(3) . .
P2 C211 C212 C213 -178.34(18) . .
C211 C212 C213 C214 -0.3(4) . .
C212 C213 C214 C215 -0.7(4) . .
C213 C214 C215 C216 1.5(5) . .
C214 C215 C216 C211 -1.1(4) . .
C212 C211 C216 C215 0.1(4) . .
P2 C211 C216 C215 179.02(19) . .
C211 P2 C221 C226 3.6(2) . .
C231 P2 C221 C226 -101.1(2) . .
Ni1 P2 C221 C226 123.2(2) . .
C211 P2 C221 C222 -173.43(17) . .
C231 P2 C221 C222 81.90(18) . .
Ni1 P2 C221 C222 -53.86(18) . .
C226 C221 C222 C223 1.5(3) . .
P2 C221 C222 C223 178.70(18) . .
C221 C222 C223 C224 -1.5(4) . .
C222 C223 C224 C225 0.3(5) . .
C223 C224 C225 C226 0.9(5) . .
C222 C221 C226 C225 -0.3(4) . .
P2 C221 C226 C225 -177.4(2) . .
C224 C225 C226 C221 -0.8(5) . .
C211 P2 C231 C236 -125.0(2) . .
C221 P2 C231 C236 -18.2(2) . .
Ni1 P2 C231 C236 111.36(19) . .
C211 P2 C231 C232 55.91(19) . .
C221 P2 C231 C232 162.73(17) . .
Ni1 P2 C231 C232 -67.69(18) . .
C236 C231 C232 C233 -0.3(3) . .
P2 C231 C232 C233 178.86(19) . .
C231 C232 C233 C234 -0.3(4) . .
C232 C233 C234 C235 0.1(4) . .
C233 C234 C235 C236 0.7(4) . .
C232 C231 C236 C235 1.0(4) . .
P2 C231 C236 C235 -178.0(2) . .
C234 C235 C236 C231 -1.3(4) . .
C52 C51 C52 C53 0.4(4) 3_656 .
C51 C52 C53 C54 -0.9(9) . .
C52 C53 C54 C55 -179.6(4) . .
C52 C53 C54 C53 0.4(4) . 3_656
